data_7237964
loop_
_publ_author_name
'Wang, Hua-Chun'
'Ren, Minrun'
'Cao, Jian'
'Yin, Hong-Bo'
'Zhang, Guichuan'
'Xiao, Jingyang'
'Ren, Xiancheng'
'Yip, Hin-Lap'
'Xu, Yun-Xiang'

_publ_section_title
;
 A distorted lactam unit with intramolecular hydrogen bonds as the
 electron donor of polymer solar cells
;
_journal_issue 39
_journal_name_full 'Journal of Materials Chemistry C'
_journal_page_first 12290
_journal_paper_doi 10.1039/C9TC04014E
_journal_volume 7
_journal_year 2019
_chemical_formula_sum 'C27 H34 Br2 N2 O3 S2'
_chemical_formula_weight 658.50
_space_group_crystal_system monoclinic
_space_group_IT_number 14
_space_group_name_Hall '-P 2ybc'
_space_group_name_H-M_alt 'P 1 21/c 1'
_atom_sites_solution_hydrogens mixed
_audit_creation_method SHELXL-2016/6
_audit_update_record
;
2019-07-18 deposited with the CCDC.	2019-09-17 downloaded from the CCDC.
;
_cell_angle_alpha 90
_cell_angle_beta 107.960(2)
_cell_angle_gamma 90
_cell_formula_units_Z 4
_cell_length_a 13.2762(10)
_cell_length_b 13.6624(11)
_cell_length_c 16.4580(13)
_cell_measurement_reflns_used 9295
_cell_measurement_temperature 173(2)
_cell_measurement_theta_max 59.28
_cell_measurement_theta_min 4.15
_cell_volume 2839.8(4)
_computing_cell_refinement 'Bruker SAINT'
_computing_data_collection 'Bruker APEX2'
_computing_data_reduction 'Bruker SAINT'
_computing_molecular_graphics 'Bruker SHELXTL'
_computing_publication_material 'Bruker SHELXTL'
_computing_structure_refinement 'SHELXL-2016/6 (Sheldrick, 2016)'
_computing_structure_solution 'SHELXT 2014/5 (Sheldrick, 2014)'
_diffrn_ambient_temperature 173(2)
_diffrn_measured_fraction_theta_full 0.998
_diffrn_measured_fraction_theta_max 0.999
_diffrn_measurement_device_type 'Bruker APEX-II CCD'
_diffrn_measurement_method '\f and \w scans'
_diffrn_radiation_type GaK\a
_diffrn_radiation_wavelength 1.34138
_diffrn_reflns_av_R_equivalents 0.0421
_diffrn_reflns_av_unetI/netI 0.0232
_diffrn_reflns_Laue_measured_fraction_full 0.998
_diffrn_reflns_Laue_measured_fraction_max 0.999
_diffrn_reflns_limit_h_max 16
_diffrn_reflns_limit_h_min -16
_diffrn_reflns_limit_k_max 17
_diffrn_reflns_limit_k_min -17
_diffrn_reflns_limit_l_max 20
_diffrn_reflns_limit_l_min -20
_diffrn_reflns_number 42961
_diffrn_reflns_point_group_measured_fraction_full 0.998
_diffrn_reflns_point_group_measured_fraction_max 0.999
_diffrn_reflns_theta_full 53.594
_diffrn_reflns_theta_max 58.488
_diffrn_reflns_theta_min 3.044
_exptl_absorpt_coefficient_mu 3.469
_exptl_absorpt_correction_T_max 0.752
_exptl_absorpt_correction_T_min 0.628
_exptl_absorpt_correction_type multi-scan
_exptl_absorpt_process_details sadabs
_exptl_crystal_colour yellow
_exptl_crystal_density_diffrn 1.540
_exptl_crystal_description block
_exptl_crystal_F_000 1344
_exptl_crystal_size_max 0.270
_exptl_crystal_size_mid 0.200
_exptl_crystal_size_min 0.180
_refine_diff_density_max 1.908
_refine_diff_density_min -1.081
_refine_diff_density_rms 0.078
_refine_ls_extinction_method none
_refine_ls_goodness_of_fit_ref 1.036
_refine_ls_hydrogen_treatment mixed
_refine_ls_matrix_type full
_refine_ls_number_parameters 372
_refine_ls_number_reflns 6107
_refine_ls_number_restraints 63
_refine_ls_restrained_S_all 1.033
_refine_ls_R_factor_all 0.0474
_refine_ls_R_factor_gt 0.0455
_refine_ls_shift/su_max 0.002
_refine_ls_shift/su_mean 0.000
_refine_ls_structure_factor_coef Fsqd
_refine_ls_weighting_details 'w=1/[\s^2^(Fo^2^)+(0.0545P)^2^+4.8341P] where P=(Fo^2^+2Fc^2^)/3'
_refine_ls_weighting_scheme calc
_refine_ls_wR_factor_gt 0.1185
_refine_ls_wR_factor_ref 0.1202
_reflns_Friedel_coverage 0.000
_reflns_number_gt 5763
_reflns_number_total 6107
_reflns_threshold_expression 'I > 2\s(I)'
_cod_data_source_file c9tc04014e2.cif
_cod_data_source_block ga_90524d_a
_cod_original_sg_symbol_H-M 'P 21/c'
_cod_database_code 7237964
_shelx_shelxl_version_number 2016/6
_shelx_space_group_comment
; 
The symmetry employed for this shelxl refinement is uniquely defined 
by the following loop, which should always be used as a source of 
symmetry information in preference to the above space-group names. 
They are only intended as comments. 
;
_shelx_estimated_absorpt_t_min 0.454
_shelx_estimated_absorpt_t_max 0.574

loop_
_space_group_symop_operation_xyz
'x, y, z'
'-x, y+1/2, -z+1/2'
'-x, -y, -z'
'x, -y-1/2, z-1/2'

loop_
_atom_site_label
_atom_site_type_symbol
_atom_site_fract_x
_atom_site_fract_y
_atom_site_fract_z
_atom_site_U_iso_or_equiv
_atom_site_adp_type
_atom_site_occupancy
_atom_site_site_symmetry_order
_atom_site_calc_flag
_atom_site_refinement_flags_posn
_atom_site_refinement_flags_adp
_atom_site_refinement_flags_occupancy
_atom_site_disorder_assembly
_atom_site_disorder_group
Br1 Br 0.09570(3) 0.63407(3) 0.20345(2) 0.04868(12) Uani 1 1 d . . . . .
Br2 Br 1.19437(3) 0.49918(4) 0.73035(3) 0.06310(15) Uani 1 1 d . . . . .
S1 S 0.29355(6) 0.52887(5) 0.31978(5) 0.03620(16) Uani 1 1 d . . . . .
S2 S 0.98959(6) 0.61345(6) 0.63737(5) 0.04384(18) Uani 1 1 d . . . . .
O1 O 0.68498(17) 0.74115(14) 0.39111(13) 0.0388(4) Uani 1 1 d . . . . .
O2 O 0.66071(17) 0.38646(14) 0.40326(13) 0.0401(5) Uani 1 1 d . . . . .
N1 N 0.50809(18) 0.72611(14) 0.32959(13) 0.0284(4) Uani 1 1 d . . . . .
N2 N 0.82470(18) 0.40337(16) 0.49879(14) 0.0317(5) Uani 1 1 d . . . . .
C1 C 0.2407(2) 0.6311(2) 0.26126(18) 0.0358(6) Uani 1 1 d . . . . .
C2 C 0.3121(2) 0.70332(19) 0.26339(16) 0.0331(5) Uani 1 1 d . . . . .
H2 H 0.295323 0.764535 0.235055 0.040 Uiso 1 1 calc R U . . .
C3 C 0.4155(2) 0.67419(18) 0.31419(15) 0.0285(5) Uani 1 1 d . . . . .
C4 C 0.4187(2) 0.58090(18) 0.34913(16) 0.0297(5) Uani 1 1 d . . . . .
C5 C 0.5141(2) 0.53857(18) 0.39718(16) 0.0302(5) Uani 1 1 d . . . . .
H5 H 0.514516 0.474532 0.419787 0.036 Uiso 1 1 calc R U . . .
C6 C 0.6070(2) 0.58914(18) 0.41183(15) 0.0286(5) Uani 1 1 d . . . . .
C7 C 0.6057(2) 0.68887(18) 0.37844(16) 0.0303(5) Uani 1 1 d . . . . .
C8 C 1.0570(2) 0.5050(3) 0.65303(19) 0.0428(7) Uani 1 1 d . . . . .
C9 C 1.0037(2) 0.4287(2) 0.60634(18) 0.0390(6) Uani 1 1 d . . . . .
H9 H 1.030582 0.364028 0.607820 0.047 Uiso 1 1 calc R U . . .
C10 C 0.9017(2) 0.4597(2) 0.55487(17) 0.0330(5) Uani 1 1 d . . . . .
C11 C 0.8824(2) 0.5578(2) 0.56400(17) 0.0336(6) Uani 1 1 d . . . . .
C12 C 0.7865(2) 0.60169(19) 0.51688(17) 0.0321(5) Uani 1 1 d . . . . .
H12 H 0.775223 0.669522 0.523324 0.039 Uiso 1 1 calc R U . . .
C13 C 0.7096(2) 0.54642(18) 0.46175(16) 0.0298(5) Uani 1 1 d . . . . .
C14 C 0.7266(2) 0.44116(19) 0.45146(16) 0.0312(5) Uani 1 1 d . . . . .
C15 C 0.5055(2) 0.82720(17) 0.29742(15) 0.0300(5) Uani 1 1 d . . . . .
H15A H 0.448143 0.833368 0.242448 0.036 Uiso 1 1 calc R U . . .
H15B H 0.573448 0.842259 0.287115 0.036 Uiso 1 1 calc R U . . .
C16 C 0.4869(2) 0.89968(18) 0.36125(16) 0.0302(5) Uani 1 1 d . . . . .
H16A H 0.543166 0.891775 0.416623 0.036 Uiso 1 1 calc R U . . .
H16B H 0.418160 0.885185 0.370399 0.036 Uiso 1 1 calc R U . . .
C17 C 0.4866(2) 1.00500(17) 0.33110(16) 0.0276(5) Uani 1 1 d . . . . .
H17A H 0.433644 1.011761 0.273934 0.033 Uiso 1 1 calc R U . . .
H17B H 0.557000 1.020772 0.325602 0.033 Uiso 1 1 calc R U . . .
C18 C 0.4609(2) 1.07762(17) 0.39208(16) 0.0306(5) Uani 1 1 d . . . . .
H18A H 0.392011 1.059816 0.399482 0.037 Uiso 1 1 calc R U . . .
H18B H 0.515605 1.072442 0.448578 0.037 Uiso 1 1 calc R U . . .
C19 C 0.4557(3) 1.18292(19) 0.36152(18) 0.0376(6) Uani 1 1 d . . . . .
H19A H 0.400063 1.188423 0.305570 0.045 Uiso 1 1 calc R U . . .
H19B H 0.524171 1.200368 0.353050 0.045 Uiso 1 1 calc R U . . .
C20 C 0.4321(3) 1.2555(2) 0.4235(2) 0.0527(9) Uani 1 1 d . . . . .
H20A H 0.366342 1.236685 0.434531 0.079 Uiso 1 1 calc R U . . .
H20B H 0.424393 1.321230 0.398523 0.079 Uiso 1 1 calc R U . . .
H20C H 0.490521 1.255182 0.477212 0.079 Uiso 1 1 calc R U . . .
C21 C 0.8438(2) 0.2983(2) 0.49044(18) 0.0367(6) Uani 0.758(11) 1 d . . P A 1
H21A H 0.918386 0.288568 0.492257 0.044 Uiso 0.758(11) 1 calc R U P A 1
H21B H 0.797892 0.274877 0.434336 0.044 Uiso 0.758(11) 1 calc R U P A 1
C22 C 0.8221(6) 0.2387(5) 0.5603(5) 0.0406(15) Uani 0.758(11) 1 d . U P A 1
H22A H 0.746159 0.244122 0.555592 0.049 Uiso 0.758(11) 1 calc R U P A 1
H22B H 0.863776 0.265509 0.616510 0.049 Uiso 0.758(11) 1 calc R U P A 1
C23 C 0.8504(4) 0.1314(3) 0.5555(3) 0.0431(13) Uani 0.758(11) 1 d . U P A 1
H23A H 0.921434 0.127358 0.547960 0.052 Uiso 0.758(11) 1 calc R U P A 1
H23B H 0.854664 0.099640 0.610525 0.052 Uiso 0.758(11) 1 calc R U P A 1
C24 C 0.7728(4) 0.0744(3) 0.4839(3) 0.0473(13) Uani 0.758(11) 1 d . U P A 1
H24A H 0.757911 0.112997 0.430572 0.057 Uiso 0.758(11) 1 calc R U P A 1
H24B H 0.705408 0.067727 0.497385 0.057 Uiso 0.758(11) 1 calc R U P A 1
C25 C 0.8099(6) -0.0271(4) 0.4678(4) 0.0572(15) Uani 0.758(11) 1 d . U P A 1
H25A H 0.753999 -0.057310 0.420022 0.069 Uiso 0.758(11) 1 calc R U P A 1
H25B H 0.873669 -0.019764 0.449273 0.069 Uiso 0.758(11) 1 calc R U P A 1
C26 C 0.8347(17) -0.0934(14) 0.5396(11) 0.062(2) Uani 0.758(11) 1 d . U P A 1
H26A H 0.885605 -0.062341 0.589106 0.094 Uiso 0.758(11) 1 calc R U P A 1
H26B H 0.865504 -0.153547 0.525075 0.094 Uiso 0.758(11) 1 calc R U P A 1
H26C H 0.769857 -0.109281 0.553416 0.094 Uiso 0.758(11) 1 calc R U P A 1
C21' C 0.8438(2) 0.2983(2) 0.49044(18) 0.0367(6) Uani 0.242(11) 1 d . . P A 2
H21C H 0.920850 0.285081 0.511732 0.044 Uiso 0.242(11) 1 calc R U P A 2
H21D H 0.817770 0.279293 0.429475 0.044 Uiso 0.242(11) 1 calc R U P A 2
C22' C 0.7844(18) 0.2345(15) 0.5439(18) 0.043(5) Uani 0.242(11) 1 d D U P A 2
H22C H 0.823370 0.241131 0.605464 0.052 Uiso 0.242(11) 1 calc R U P A 2
H22D H 0.712524 0.261653 0.534255 0.052 Uiso 0.242(11) 1 calc R U P A 2
C23' C 0.7747(17) 0.1256(12) 0.5207(13) 0.063(5) Uani 0.242(11) 1 d D U P A 2
H23C H 0.736472 0.092898 0.556055 0.076 Uiso 0.242(11) 1 calc R U P A 2
H23D H 0.730345 0.119491 0.460294 0.076 Uiso 0.242(11) 1 calc R U P A 2
C24' C 0.868(2) 0.075(2) 0.5306(16) 0.091(8) Uani 0.242(11) 1 d . U P A 2
H24C H 0.908684 0.078160 0.592120 0.109 Uiso 0.242(11) 1 calc R U P A 2
H24D H 0.908970 0.113988 0.500469 0.109 Uiso 0.242(11) 1 calc R U P A 2
C25' C 0.872(2) -0.0304(17) 0.5029(18) 0.081(7) Uani 0.242(11) 1 d D U P A 2
H25C H 0.827599 -0.037028 0.442531 0.097 Uiso 0.242(11) 1 calc R U P A 2
H25D H 0.945425 -0.047272 0.506377 0.097 Uiso 0.242(11) 1 calc R U P A 2
C26' C 0.833(6) -0.103(5) 0.557(4) 0.062(2) Uani 0.242(11) 1 d D . P A 2
H26D H 0.863500 -0.086035 0.617167 0.094 Uiso 0.242(11) 1 calc R U P A 2
H26E H 0.854426 -0.168929 0.546562 0.094 Uiso 0.242(11) 1 calc R U P A 2
H26F H 0.755432 -0.099404 0.540739 0.094 Uiso 0.242(11) 1 calc R U P A 2
C27 C 0.8662(5) 0.8040(5) 0.2982(4) 0.107(2) Uani 1 1 d . . . . .
H27A H 0.809069 0.852621 0.284664 0.161 Uiso 1 1 calc R U . . .
H27B H 0.846752 0.750018 0.257102 0.161 Uiso 1 1 calc R U . . .
H27C H 0.931486 0.834768 0.294841 0.161 Uiso 1 1 calc R U . . .
O3 O 0.8817(3) 0.7690(2) 0.3785(2) 0.0771(9) Uani 1 1 d D . . . .
H3 H 0.810(3) 0.755(5) 0.379(4) 0.116 Uiso 1 1 d D U . . .

loop_
_atom_site_aniso_label
_atom_site_aniso_U_11
_atom_site_aniso_U_22
_atom_site_aniso_U_33
_atom_site_aniso_U_23
_atom_site_aniso_U_13
_atom_site_aniso_U_12
Br1 0.03992(19) 0.0504(2) 0.0518(2) 0.00534(14) 0.00843(15) 0.00390(13)
Br2 0.0399(2) 0.0964(3) 0.0452(2) -0.00362(19) 0.00166(16) -0.00615(19)
S1 0.0391(4) 0.0305(3) 0.0390(4) 0.0050(3) 0.0121(3) -0.0035(3)
S2 0.0442(4) 0.0478(4) 0.0366(4) -0.0079(3) 0.0081(3) -0.0153(3)
O1 0.0448(11) 0.0271(9) 0.0438(11) 0.0039(8) 0.0128(9) -0.0077(8)
O2 0.0466(11) 0.0257(9) 0.0398(11) -0.0079(8) 0.0011(9) -0.0015(8)
N1 0.0437(12) 0.0192(9) 0.0237(9) 0.0003(7) 0.0124(9) -0.0012(8)
N2 0.0380(12) 0.0267(11) 0.0294(11) -0.0016(8) 0.0091(9) 0.0007(9)
C1 0.0405(15) 0.0357(14) 0.0310(13) 0.0015(10) 0.0107(11) 0.0053(11)
C2 0.0452(15) 0.0259(12) 0.0289(12) 0.0015(10) 0.0124(11) 0.0041(11)
C3 0.0431(14) 0.0221(11) 0.0226(11) -0.0012(9) 0.0135(10) 0.0008(10)
C4 0.0410(14) 0.0239(11) 0.0261(11) 0.0000(9) 0.0131(10) -0.0027(10)
C5 0.0435(14) 0.0222(11) 0.0260(11) 0.0012(9) 0.0122(10) -0.0019(10)
C6 0.0420(14) 0.0210(11) 0.0230(11) -0.0009(9) 0.0101(10) -0.0004(10)
C7 0.0459(15) 0.0218(11) 0.0254(11) -0.0015(9) 0.0144(10) -0.0019(10)
C8 0.0358(15) 0.0602(19) 0.0316(14) 0.0010(13) 0.0092(12) -0.0067(13)
C9 0.0384(15) 0.0472(16) 0.0329(14) 0.0019(12) 0.0130(12) 0.0002(12)
C10 0.0359(14) 0.0383(14) 0.0266(12) 0.0001(10) 0.0123(10) -0.0024(11)
C11 0.0400(14) 0.0334(13) 0.0279(12) -0.0041(10) 0.0113(11) -0.0103(11)
C12 0.0421(14) 0.0264(12) 0.0288(12) -0.0016(10) 0.0121(11) -0.0049(10)
C13 0.0402(14) 0.0247(12) 0.0244(11) 0.0002(9) 0.0098(10) -0.0019(10)
C14 0.0399(14) 0.0259(12) 0.0262(12) -0.0007(9) 0.0081(10) -0.0012(10)
C15 0.0490(15) 0.0181(11) 0.0251(11) 0.0018(9) 0.0148(11) 0.0006(10)
C16 0.0476(15) 0.0214(11) 0.0246(11) 0.0008(9) 0.0155(11) 0.0007(10)
C17 0.0397(13) 0.0209(11) 0.0235(11) 0.0008(9) 0.0115(10) -0.0003(9)
C18 0.0470(15) 0.0204(11) 0.0285(12) 0.0014(9) 0.0179(11) 0.0002(10)
C19 0.0593(18) 0.0242(12) 0.0345(14) 0.0029(10) 0.0220(13) 0.0003(12)
C20 0.089(3) 0.0229(13) 0.059(2) -0.0026(13) 0.042(2) 0.0007(15)
C21 0.0468(16) 0.0291(13) 0.0354(14) -0.0013(11) 0.0142(12) 0.0072(11)
C22 0.055(4) 0.029(2) 0.040(3) 0.0008(18) 0.018(3) -0.001(3)
C23 0.055(3) 0.028(2) 0.042(2) 0.0019(16) 0.009(2) 0.0015(18)
C24 0.049(3) 0.032(2) 0.055(3) -0.002(2) 0.007(2) -0.0011(17)
C25 0.070(4) 0.036(2) 0.058(3) -0.012(2) 0.008(3) 0.000(2)
C26 0.074(3) 0.039(4) 0.070(8) 0.003(4) 0.016(5) -0.001(3)
C21' 0.0468(16) 0.0291(13) 0.0354(14) -0.0013(11) 0.0142(12) 0.0072(11)
C22' 0.048(11) 0.037(7) 0.047(10) -0.002(6) 0.017(8) 0.008(7)
C23' 0.073(12) 0.050(9) 0.067(10) -0.007(8) 0.022(9) 0.000(8)
C24' 0.110(15) 0.083(14) 0.089(13) 0.013(11) 0.044(11) 0.020(11)
C25' 0.094(14) 0.066(11) 0.088(14) -0.018(10) 0.036(12) 0.007(11)
C26' 0.074(3) 0.039(4) 0.070(8) 0.003(4) 0.016(5) -0.001(3)
C27 0.121(5) 0.108(5) 0.111(5) 0.038(4) 0.061(4) 0.029(4)
O3 0.0627(18) 0.072(2) 0.104(2) 0.0101(18) 0.0362(18) 0.0160(15)

loop_
_atom_type_symbol
_atom_type_description
_atom_type_scat_dispersion_real
_atom_type_scat_dispersion_imag
_atom_type_scat_source
C C 0.0137 0.0067 'International Tables Vol C Tables 4.2.6.8 and 6.1.1.4'
H H 0.0000 0.0000 'International Tables Vol C Tables 4.2.6.8 and 6.1.1.4'
Br Br -0.9338 1.0006 'International Tables Vol C Tables 4.2.6.8 and 6.1.1.4'
N N 0.0241 0.0134 'International Tables Vol C Tables 4.2.6.8 and 6.1.1.4'
O O 0.0389 0.0241 'International Tables Vol C Tables 4.2.6.8 and 6.1.1.4'
S S 0.2925 0.4295 'International Tables Vol C Tables 4.2.6.8 and 6.1.1.4'

loop_
_geom_angle_atom_site_label_1
_geom_angle_atom_site_label_2
_geom_angle_atom_site_label_3
_geom_angle
C1 S1 C4 90.77(14)
C8 S2 C11 90.24(15)
C3 N1 C7 122.5(2)
C3 N1 C15 119.8(2)
C7 N1 C15 117.6(2)
C10 N2 C14 122.6(2)
C10 N2 C21' 119.5(2)
C14 N2 C21' 117.9(2)
C10 N2 C21 119.5(2)
C14 N2 C21 117.9(2)
C2 C1 S1 114.5(2)
C2 C1 Br1 126.7(2)
S1 C1 Br1 118.83(17)
C1 C2 C3 110.4(2)
C1 C2 H2 124.8
C3 C2 H2 124.8
N1 C3 C4 119.0(2)
N1 C3 C2 127.5(2)
C4 C3 C2 113.5(2)
C3 C4 C5 121.3(2)
C3 C4 S1 110.8(2)
C5 C4 S1 127.8(2)
C6 C5 C4 120.1(2)
C6 C5 H5 119.9
C4 C5 H5 119.9
C5 C6 C7 119.8(2)
C5 C6 C13 121.7(2)
C7 C6 C13 118.5(2)
O1 C7 N1 118.6(2)
O1 C7 C6 124.2(3)
N1 C7 C6 117.2(2)
C9 C8 S2 115.1(2)
C9 C8 Br2 125.4(3)
S2 C8 Br2 119.54(19)
C8 C9 C10 110.0(3)
C8 C9 H9 125.0
C10 C9 H9 125.0
C11 C10 N2 119.3(3)
C11 C10 C9 113.6(3)
N2 C10 C9 127.2(3)
C10 C11 C12 121.4(2)
C10 C11 S2 111.1(2)
C12 C11 S2 127.4(2)
C13 C12 C11 119.7(2)
C13 C12 H12 120.1
C11 C12 H12 120.1
C12 C13 C14 120.4(2)
C12 C13 C6 121.6(2)
C14 C13 C6 118.0(2)
O2 C14 N2 119.3(2)
O2 C14 C13 124.1(2)
N2 C14 C13 116.5(2)
N1 C15 C16 110.68(19)
N1 C15 H15A 109.5
C16 C15 H15A 109.5
N1 C15 H15B 109.5
C16 C15 H15B 109.5
H15A C15 H15B 108.1
C15 C16 C17 112.1(2)
C15 C16 H16A 109.2
C17 C16 H16A 109.2
C15 C16 H16B 109.2
C17 C16 H16B 109.2
H16A C16 H16B 107.9
C16 C17 C18 112.3(2)
C16 C17 H17A 109.1
C18 C17 H17A 109.1
C16 C17 H17B 109.1
C18 C17 H17B 109.1
H17A C17 H17B 107.9
C19 C18 C17 113.3(2)
C19 C18 H18A 108.9
C17 C18 H18A 108.9
C19 C18 H18B 108.9
C17 C18 H18B 108.9
H18A C18 H18B 107.7
C18 C19 C20 113.1(2)
C18 C19 H19A 109.0
C20 C19 H19A 109.0
C18 C19 H19B 109.0
C20 C19 H19B 109.0
H19A C19 H19B 107.8
C19 C20 H20A 109.5
C19 C20 H20B 109.5
H20A C20 H20B 109.5
C19 C20 H20C 109.5
H20A C20 H20C 109.5
H20B C20 H20C 109.5
N2 C21 C22 112.1(3)
N2 C21 H21A 109.2
C22 C21 H21A 109.2
N2 C21 H21B 109.2
C22 C21 H21B 109.2
H21A C21 H21B 107.9
C21 C22 C23 111.9(5)
C21 C22 H22A 109.2
C23 C22 H22A 109.2
C21 C22 H22B 109.2
C23 C22 H22B 109.2
H22A C22 H22B 107.9
C24 C23 C22 114.5(5)
C24 C23 H23A 108.6
C22 C23 H23A 108.6
C24 C23 H23B 108.6
C22 C23 H23B 108.6
H23A C23 H23B 107.6
C23 C24 C25 115.0(4)
C23 C24 H24A 108.5
C25 C24 H24A 108.5
C23 C24 H24B 108.5
C25 C24 H24B 108.5
H24A C24 H24B 107.5
C26 C25 C24 115.7(10)
C26 C25 H25A 108.4
C24 C25 H25A 108.4
C26 C25 H25B 108.4
C24 C25 H25B 108.4
H25A C25 H25B 107.4
C25 C26 H26A 109.5
C25 C26 H26B 109.5
H26A C26 H26B 109.5
C25 C26 H26C 109.5
H26A C26 H26C 109.5
H26B C26 H26C 109.5
N2 C21' C22' 110.5(8)
N2 C21' H21C 109.6
C22' C21' H21C 109.6
N2 C21' H21D 109.6
C22' C21' H21D 109.6
H21C C21' H21D 108.1
C23' C22' C21' 114.1(18)
C23' C22' H22C 108.7
C21' C22' H22C 108.7
C23' C22' H22D 108.7
C21' C22' H22D 108.7
H22C C22' H22D 107.6
C24' C23' C22' 117(2)
C24' C23' H23C 108.1
C22' C23' H23C 108.1
C24' C23' H23D 108.1
C22' C23' H23D 108.1
H23C C23' H23D 107.3
C23' C24' C25' 123(3)
C23' C24' H24C 106.6
C25' C24' H24C 106.6
C23' C24' H24D 106.6
C25' C24' H24D 106.6
H24C C24' H24D 106.5
C26' C25' C24' 113(4)
C26' C25' H25C 108.9
C24' C25' H25C 108.9
C26' C25' H25D 108.9
C24' C25' H25D 108.9
H25C C25' H25D 107.7
C25' C26' H26D 109.5
C25' C26' H26E 109.5
H26D C26' H26E 109.5
C25' C26' H26F 109.5
H26D C26' H26F 109.5
H26E C26' H26F 109.5
O3 C27 H27A 109.5
O3 C27 H27B 109.5
H27A C27 H27B 109.5
O3 C27 H27C 109.5
H27A C27 H27C 109.5
H27B C27 H27C 109.5
C27 O3 H3 103(4)

loop_
_geom_bond_atom_site_label_1
_geom_bond_atom_site_label_2
_geom_bond_distance
Br1 C1 1.867(3)
Br2 C8 1.876(3)
S1 C1 1.718(3)
S1 C4 1.733(3)
S2 C8 1.709(4)
S2 C11 1.732(3)
O1 C7 1.236(3)
O2 C14 1.235(3)
N1 C3 1.373(3)
N1 C7 1.393(4)
N1 C15 1.476(3)
N2 C10 1.382(4)
N2 C14 1.394(4)
N2 C21' 1.471(3)
N2 C21 1.471(3)
C1 C2 1.361(4)
C2 C3 1.427(4)
C2 H2 0.9500
C3 C4 1.394(3)
C4 C5 1.395(4)
C5 C6 1.369(4)
C5 H5 0.9500
C6 C7 1.467(3)
C6 C13 1.477(4)
C8 C9 1.357(5)
C9 C10 1.422(4)
C9 H9 0.9500
C10 C11 1.382(4)
C11 C12 1.404(4)
C12 C13 1.366(4)
C12 H12 0.9500
C13 C14 1.473(4)
C15 C16 1.518(3)
C15 H15A 0.9900
C15 H15B 0.9900
C16 C17 1.522(3)
C16 H16A 0.9900
C16 H16B 0.9900
C17 C18 1.523(3)
C17 H17A 0.9900
C17 H17B 0.9900
C18 C19 1.518(3)
C18 H18A 0.9900
C18 H18B 0.9900
C19 C20 1.522(4)
C19 H19A 0.9900
C19 H19B 0.9900
C20 H20A 0.9800
C20 H20B 0.9800
C20 H20C 0.9800
C21 C22 1.508(8)
C21 H21A 0.9900
C21 H21B 0.9900
C22 C23 1.522(8)
C22 H22A 0.9900
C22 H22B 0.9900
C23 C24 1.518(7)
C23 H23A 0.9900
C23 H23B 0.9900
C24 C25 1.522(7)
C24 H24A 0.9900
C24 H24B 0.9900
C25 C26 1.444(12)
C25 H25A 0.9900
C25 H25B 0.9900
C26 H26A 0.9800
C26 H26B 0.9800
C26 H26C 0.9800
C21' C22' 1.61(3)
C21' H21C 0.9900
C21' H21D 0.9900
C22' C23' 1.531(18)
C22' H22C 0.9900
C22' H22D 0.9900
C23' C24' 1.38(3)
C23' H23C 0.9900
C23' H23D 0.9900
C24' C25' 1.52(3)
C24' H24C 0.9900
C24' H24D 0.9900
C25' C26' 1.516(19)
C25' H25C 0.9900
C25' H25D 0.9900
C26' H26D 0.9800
C26' H26E 0.9800
C26' H26F 0.9800
C27 O3 1.361(6)
C27 H27A 0.9800
C27 H27B 0.9800
C27 H27C 0.9800
O3 H3 0.97(3)

loop_
_geom_hbond_atom_site_label_D
_geom_hbond_atom_site_label_H
_geom_hbond_atom_site_label_A
_geom_hbond_distance_DH
_geom_hbond_distance_HA
_geom_hbond_distance_DA
_geom_hbond_angle_DHA
O3 H3 O1 0.97(3) 1.75(3) 2.710(4) 173(6)

loop_
_geom_torsion_atom_site_label_1
_geom_torsion_atom_site_label_2
_geom_torsion_atom_site_label_3
_geom_torsion_atom_site_label_4
_geom_torsion
C4 S1 C1 C2 -0.9(2)
C4 S1 C1 Br1 179.86(17)
S1 C1 C2 C3 0.8(3)
Br1 C1 C2 C3 -179.96(19)
C7 N1 C3 C4 0.5(3)
C15 N1 C3 C4 -176.4(2)
C7 N1 C3 C2 -178.0(2)
C15 N1 C3 C2 5.1(4)
C1 C2 C3 N1 178.2(2)
C1 C2 C3 C4 -0.3(3)
N1 C3 C4 C5 -1.8(4)
C2 C3 C4 C5 176.9(2)
N1 C3 C4 S1 -178.98(17)
C2 C3 C4 S1 -0.3(3)
C1 S1 C4 C3 0.6(2)
C1 S1 C4 C5 -176.3(2)
C3 C4 C5 C6 0.8(4)
S1 C4 C5 C6 177.5(2)
C4 C5 C6 C7 1.4(4)
C4 C5 C6 C13 -179.4(2)
C3 N1 C7 O1 -178.2(2)
C15 N1 C7 O1 -1.3(3)
C3 N1 C7 C6 1.6(3)
C15 N1 C7 C6 178.6(2)
C5 C6 C7 O1 177.3(2)
C13 C6 C7 O1 -1.9(4)
C5 C6 C7 N1 -2.5(3)
C13 C6 C7 N1 178.2(2)
C11 S2 C8 C9 -0.1(2)
C11 S2 C8 Br2 179.83(18)
S2 C8 C9 C10 -0.3(3)
Br2 C8 C9 C10 179.9(2)
C14 N2 C10 C11 -1.0(4)
C21' N2 C10 C11 -178.5(2)
C21 N2 C10 C11 -178.5(2)
C14 N2 C10 C9 179.6(3)
C21' N2 C10 C9 2.2(4)
C21 N2 C10 C9 2.2(4)
C8 C9 C10 C11 0.6(3)
C8 C9 C10 N2 179.9(3)
N2 C10 C11 C12 -0.7(4)
C9 C10 C11 C12 178.8(2)
N2 C10 C11 S2 180.0(2)
C9 C10 C11 S2 -0.6(3)
C8 S2 C11 C10 0.4(2)
C8 S2 C11 C12 -178.9(3)
C10 C11 C12 C13 1.1(4)
S2 C11 C12 C13 -179.6(2)
C11 C12 C13 C14 0.0(4)
C11 C12 C13 C6 179.1(2)
C5 C6 C13 C12 -141.8(3)
C7 C6 C13 C12 37.4(3)
C5 C6 C13 C14 37.3(3)
C7 C6 C13 C14 -143.5(2)
C10 N2 C14 O2 -179.1(2)
C21' N2 C14 O2 -1.6(4)
C21 N2 C14 O2 -1.6(4)
C10 N2 C14 C13 2.1(4)
C21' N2 C14 C13 179.5(2)
C21 N2 C14 C13 179.5(2)
C12 C13 C14 O2 179.6(3)
C6 C13 C14 O2 0.6(4)
C12 C13 C14 N2 -1.6(4)
C6 C13 C14 N2 179.3(2)
C3 N1 C15 C16 87.4(3)
C7 N1 C15 C16 -89.7(3)
N1 C15 C16 C17 178.5(2)
C15 C16 C17 C18 176.3(2)
C16 C17 C18 C19 -177.6(2)
C17 C18 C19 C20 -178.9(3)
C10 N2 C21 C22 81.6(4)
C14 N2 C21 C22 -95.9(4)
N2 C21 C22 C23 -175.5(4)
C21 C22 C23 C24 -74.5(7)
C22 C23 C24 C25 169.2(5)
C23 C24 C25 C26 58.5(11)
C10 N2 C21' C22' 100.7(9)
C14 N2 C21' C22' -76.8(9)
N2 C21' C22' C23' 164.6(14)
C21' C22' C23' C24' 59(3)
C22' C23' C24' C25' -174(2)
C23' C24' C25' C26' -69(5)
